data_2223937
loop_
_publ_author_name
'Strasser, Christoph E.'
'Coetzee, Karolien'
'Cronje, Stephanie'
'Raubenheimer, Helgard G.'

_publ_section_title
;[(3-Methylphenyl)(triphenylphosphonio)methanide-\k<i>C</i>]triphenylphosphorane(pentafluorophenyl-\k<i>C</i>)gold(I)
 diethyl ether solvate
;
_journal_coeditor_code NG2660
_journal_issue 11
_journal_name_full 'Acta Crystallographica Section E'
_journal_page_first m1373
_journal_paper_doi 10.1107/S160053680904152X
_journal_volume 65
_journal_year 2009
_chemical_formula_iupac '[Au (C6 F5) (C26 H23 P)], C4 H10 O'
_chemical_formula_moiety 'C32 H23 Au F5 P, C4 H10 O'
_chemical_formula_sum 'C36 H33 Au F5 O P'
_chemical_formula_weight 804.56
_chemical_name_systematic
;
[(3-Methylphenyl)(triphenylphosphonio)methanide-
\k<i>C</i>](pentafluorophenyl-\k<i>C</i>)gold(I) diethyl ether solvate
;
_space_group_IT_number 61
_symmetry_cell_setting orthorhombic
_symmetry_space_group_name_Hall '-P 2ac 2ab'
_symmetry_space_group_name_H-M 'P b c a'
_atom_sites_solution_hydrogens geom
_atom_sites_solution_primary direct
_atom_sites_solution_secondary difmap
_audit_creation_method SHELXL-97
_cell_angle_alpha 90.00
_cell_angle_beta 90.00
_cell_angle_gamma 90.00
_cell_formula_units_Z 8
_cell_length_a 21.4958(10)
_cell_length_b 12.4634(6)
_cell_length_c 23.3126(11)
_cell_measurement_reflns_used 6992
_cell_measurement_temperature 100(2)
_cell_measurement_theta_max 27.5
_cell_measurement_theta_min 2.5
_cell_volume 6245.7(5)
_computing_cell_refinement 'SAINT (Bruker, 2003)'
_computing_data_collection 'SMART (Bruker, 2002)'
_computing_data_reduction 'SAINT (Bruker, 2003)'
_computing_molecular_graphics 'X-SEED (Atwood & Barbour, 2003; Barbour, 2001)'
_computing_publication_material 'X-SEED (Atwood & Barbour, 2003; Barbour, 2001)'
_computing_structure_refinement 'SHELXL97 (Sheldrick, 2008)'
_computing_structure_solution 'SHELXS97 (Sheldrick, 2008)'
_diffrn_ambient_temperature 100(2)
_diffrn_measured_fraction_theta_full 1.000
_diffrn_measured_fraction_theta_max 0.963
_diffrn_measurement_device_type 'Bruker APEX CCD area-detector'
_diffrn_measurement_method \w
_diffrn_radiation_monochromator graphite
_diffrn_radiation_source 'fine-focus sealed tube'
_diffrn_radiation_type MoK\a
_diffrn_radiation_wavelength 0.71073
_diffrn_reflns_av_R_equivalents 0.0527
_diffrn_reflns_av_sigmaI/netI 0.0448
_diffrn_reflns_limit_h_max 24
_diffrn_reflns_limit_h_min -28
_diffrn_reflns_limit_k_max 11
_diffrn_reflns_limit_k_min -16
_diffrn_reflns_limit_l_max 30
_diffrn_reflns_limit_l_min -30
_diffrn_reflns_number 37154
_diffrn_reflns_theta_full 26.00
_diffrn_reflns_theta_max 28.27
_diffrn_reflns_theta_min 1.75
_diffrn_standards_number 0
_exptl_absorpt_coefficient_mu 4.821
_exptl_absorpt_correction_T_max 0.400
_exptl_absorpt_correction_T_min 0.328
_exptl_absorpt_correction_type multi-scan
_exptl_absorpt_process_details '(SADABS; Bruker, 2002)'
_exptl_crystal_colour colourless
_exptl_crystal_density_diffrn 1.711
_exptl_crystal_density_method 'not measured'
_exptl_crystal_description block
_exptl_crystal_F_000 3168
_exptl_crystal_size_max 0.24
_exptl_crystal_size_mid 0.21
_exptl_crystal_size_min 0.19
_refine_diff_density_max 1.854
_refine_diff_density_min -0.674
_refine_ls_extinction_method none
_refine_ls_goodness_of_fit_ref 1.032
_refine_ls_hydrogen_treatment constr
_refine_ls_matrix_type full
_refine_ls_number_parameters 398
_refine_ls_number_reflns 7453
_refine_ls_number_restraints 0
_refine_ls_restrained_S_all 1.032
_refine_ls_R_factor_all 0.0573
_refine_ls_R_factor_gt 0.0370
_refine_ls_shift/su_max 0.002
_refine_ls_shift/su_mean 0.000
_refine_ls_structure_factor_coef Fsqd
_refine_ls_weighting_details 'calc w=1/[\s^2^(Fo^2^)+(0.0346P)^2^+6.9717P] where P=(Fo^2^+2Fc^2^)/3'
_refine_ls_weighting_scheme calc
_refine_ls_wR_factor_gt 0.0737
_refine_ls_wR_factor_ref 0.0802
_reflns_number_gt 5638
_reflns_number_total 7453
_reflns_threshold_expression I>2\s(I)
_cod_data_source_file ng2660.cif
_cod_data_source_block I
_cod_database_code 2223937
_cod_database_fobs_code 2223937

loop_
_symmetry_equiv_pos_as_xyz
'x, y, z'
'-x+1/2, -y, z+1/2'
'x+1/2, -y+1/2, -z'
'-x, y+1/2, -z+1/2'
'-x, -y, -z'
'x-1/2, y, -z-1/2'
'-x-1/2, y-1/2, z'
'x, -y-1/2, z-1/2'

loop_
_atom_site_type_symbol
_atom_site_label
_atom_site_fract_x
_atom_site_fract_y
_atom_site_fract_z
_atom_site_U_iso_or_equiv
_atom_site_adp_type
_atom_site_calc_flag
_atom_site_refinement_flags
_atom_site_occupancy
_atom_site_disorder_assembly
_atom_site_disorder_group
Au Au1 0.096503(7) 0.573244(13) 0.454691(7) 0.01725(6) Uani d . 1 . .
P P1 0.14663(5) 0.42332(9) 0.55425(4) 0.0171(2) Uani d . 1 . .
F F12 0.21626(11) 0.7003(2) 0.40628(11) 0.0292(6) Uani d . 1 . .
F F13 0.22767(12) 0.8617(2) 0.33206(12) 0.0335(7) Uani d . 1 . .
F F14 0.12514(12) 0.9566(2) 0.28610(11) 0.0249(6) Uani d . 1 . .
F F15 0.01023(12) 0.8856(2) 0.31645(12) 0.0330(7) Uani d . 1 . .
F F16 -0.00304(11) 0.7257(2) 0.39183(11) 0.0310(6) Uani d . 1 . .
O O1 0.11904(14) 0.5774(2) 0.26772(13) 0.0227(7) Uani d . 1 . .
C C1 0.08815(19) 0.4286(4) 0.49980(19) 0.0203(9) Uani d . 1 . .
H H1 0.0469 0.4296 0.5196 0.024 Uiso calc R 1 . .
C C2 0.0881(2) 0.3335(4) 0.45888(19) 0.0249(10) Uani d . 1 . .
C C3 0.0413(2) 0.2581(4) 0.4614(2) 0.0320(12) Uani d . 1 . .
H H3 0.0101 0.2632 0.4902 0.038 Uiso calc R 1 . .
C C4 0.0397(2) 0.1714(4) 0.4205(2) 0.0365(13) Uani d . 1 . .
C C5 0.0861(2) 0.1670(5) 0.3799(2) 0.0372(13) Uani d . 1 . .
H H5 0.0851 0.1106 0.3525 0.045 Uiso calc R 1 . .
C C6 0.1326(2) 0.2381(4) 0.3770(2) 0.0353(13) Uani d . 1 . .
H H6 0.1642 0.2314 0.3487 0.042 Uiso calc R 1 . .
C C7 0.1340(2) 0.3227(4) 0.41656(19) 0.0303(11) Uani d . 1 . .
H H7 0.1667 0.3739 0.4146 0.036 Uiso calc R 1 . .
C C8 -0.0120(3) 0.0927(5) 0.4248(3) 0.0498(16) Uani d . 1 . .
H H8A -0.0491 0.1219 0.4060 0.075 Uiso calc R 1 . .
H H8B -0.0211 0.0788 0.4653 0.075 Uiso calc R 1 . .
H H8C 0.0002 0.0256 0.4060 0.075 Uiso calc R 1 . .
C C11 0.10611(19) 0.7047(3) 0.40330(17) 0.0172(9) Uani d . 1 . .
C C12 0.16270(19) 0.7447(4) 0.38523(18) 0.0195(9) Uani d . 1 . .
C C13 0.1703(2) 0.8267(4) 0.34713(18) 0.0205(9) Uani d . 1 . .
C C14 0.1191(2) 0.8752(4) 0.32374(18) 0.0206(9) Uani d . 1 . .
C C15 0.0609(2) 0.8402(4) 0.33975(19) 0.0216(10) Uani d . 1 . .
C C16 0.05562(19) 0.7576(4) 0.37831(18) 0.0207(9) Uani d . 1 . .
C C21 0.2296(2) 0.5865(4) 0.2633(2) 0.0350(12) Uani d . 1 . .
H H21C 0.2683 0.5557 0.2782 0.052 Uiso calc R 1 . .
H H21A 0.2280 0.6632 0.2724 0.052 Uiso calc R 1 . .
H H21B 0.2280 0.5769 0.2216 0.052 Uiso calc R 1 . .
C C22 0.1742(2) 0.5300(4) 0.29069(19) 0.0245(10) Uani d . 1 . .
H H22B 0.1753 0.4523 0.2818 0.029 Uiso calc R 1 . .
H H22A 0.1753 0.5389 0.3329 0.029 Uiso calc R 1 . .
C C23 0.0638(2) 0.5271(4) 0.28810(19) 0.0248(10) Uani d . 1 . .
H H23A 0.0622 0.5301 0.3305 0.030 Uiso calc R 1 . .
H H23B 0.0629 0.4509 0.2761 0.030 Uiso calc R 1 . .
C C24 0.0090(2) 0.5867(4) 0.2628(2) 0.0293(11) Uani d . 1 . .
H H24C -0.0298 0.5537 0.2761 0.044 Uiso calc R 1 . .
H H24B 0.0110 0.5831 0.2208 0.044 Uiso calc R 1 . .
H H24A 0.0104 0.6619 0.2751 0.044 Uiso calc R 1 . .
C C111 0.14231(19) 0.3051(3) 0.59881(18) 0.0178(9) Uani d . 1 . .
C C112 0.14187(19) 0.2042(4) 0.57311(18) 0.0201(9) Uani d . 1 . .
H H112 0.1441 0.1983 0.5325 0.024 Uiso calc R 1 . .
C C113 0.1381(2) 0.1128(4) 0.6065(2) 0.0230(10) Uani d . 1 . .
H H113 0.1386 0.0442 0.5887 0.028 Uiso calc R 1 . .
C C114 0.1338(2) 0.1205(4) 0.6654(2) 0.0248(10) Uani d . 1 . .
H H114 0.1302 0.0575 0.6881 0.030 Uiso calc R 1 . .
C C115 0.1346(2) 0.2208(4) 0.69140(19) 0.0264(10) Uani d . 1 . .
H H115 0.1322 0.2263 0.7320 0.032 Uiso calc R 1 . .
C C116 0.1388(2) 0.3131(4) 0.65806(19) 0.0237(10) Uani d . 1 . .
H H116 0.1394 0.3816 0.6759 0.028 Uiso calc R 1 . .
C C121 0.1370(2) 0.5378(4) 0.60048(18) 0.0184(9) Uani d . 1 . .
C C122 0.0777(2) 0.5769(4) 0.61363(19) 0.0244(10) Uani d . 1 . .
H H122 0.0421 0.5451 0.5966 0.029 Uiso calc R 1 . .
C C123 0.0709(2) 0.6616(4) 0.65137(19) 0.0276(11) Uani d . 1 . .
H H123 0.0305 0.6876 0.6603 0.033 Uiso calc R 1 . .
C C124 0.1227(2) 0.7089(4) 0.67619(19) 0.0294(11) Uani d . 1 . .
H H124 0.1181 0.7679 0.7016 0.035 Uiso calc R 1 . .
C C125 0.1811(2) 0.6696(4) 0.66366(19) 0.0277(11) Uani d . 1 . .
H H125 0.2167 0.7014 0.6810 0.033 Uiso calc R 1 . .
C C126 0.1887(2) 0.5845(4) 0.62621(18) 0.0226(10) Uani d . 1 . .
H H126 0.2292 0.5579 0.6181 0.027 Uiso calc R 1 . .
C C131 0.22506(19) 0.4264(4) 0.52592(17) 0.0192(9) Uani d . 1 . .
C C132 0.2439(2) 0.5107(4) 0.49073(18) 0.0231(10) Uani d . 1 . .
H H132 0.2156 0.5670 0.4819 0.028 Uiso calc R 1 . .
C C133 0.3034(2) 0.5126(4) 0.46867(19) 0.0258(11) Uani d . 1 . .
H H133 0.3156 0.5695 0.4440 0.031 Uiso calc R 1 . .
C C134 0.3454(2) 0.4325(4) 0.4821(2) 0.0259(10) Uani d . 1 . .
H H134 0.3863 0.4345 0.4667 0.031 Uiso calc R 1 . .
C C135 0.3276(2) 0.3490(4) 0.5181(2) 0.0268(11) Uani d . 1 . .
H H135 0.3564 0.2942 0.5279 0.032 Uiso calc R 1 . .
C C136 0.2679(2) 0.3461(4) 0.53952(18) 0.0228(10) Uani d . 1 . .
H H136 0.2557 0.2888 0.5639 0.027 Uiso calc R 1 . .

loop_
_atom_site_aniso_label
_atom_site_aniso_U_11
_atom_site_aniso_U_22
_atom_site_aniso_U_33
_atom_site_aniso_U_12
_atom_site_aniso_U_13
_atom_site_aniso_U_23
Au1 0.01701(9) 0.01638(9) 0.01837(9) 0.00076(7) -0.00176(6) 0.00163(7)
P1 0.0167(5) 0.0165(5) 0.0182(5) 0.0004(4) -0.0008(4) 0.0008(5)
F12 0.0152(13) 0.0308(16) 0.0415(16) 0.0013(11) -0.0021(11) 0.0149(13)
F13 0.0204(14) 0.0361(17) 0.0440(17) -0.0037(12) 0.0033(12) 0.0152(14)
F14 0.0281(14) 0.0190(14) 0.0276(14) -0.0012(11) 0.0025(11) 0.0099(11)
F15 0.0203(14) 0.0330(16) 0.0457(17) 0.0007(12) -0.0079(12) 0.0189(14)
F16 0.0161(13) 0.0355(16) 0.0415(16) -0.0047(12) -0.0013(11) 0.0166(14)
O1 0.0248(16) 0.0184(16) 0.0249(16) 0.0031(13) -0.0042(13) 0.0023(14)
C1 0.018(2) 0.021(2) 0.023(2) 0.0021(19) -0.0045(16) 0.0004(19)
C2 0.038(3) 0.013(2) 0.023(2) 0.0031(19) -0.013(2) -0.0001(19)
C3 0.035(3) 0.023(3) 0.039(3) 0.008(2) -0.014(2) 0.001(2)
C4 0.033(3) 0.023(3) 0.053(3) -0.005(2) -0.026(3) 0.005(3)
C5 0.038(3) 0.044(3) 0.030(3) 0.016(3) -0.008(2) -0.003(2)
C6 0.034(3) 0.040(3) 0.032(3) 0.014(3) -0.008(2) -0.003(2)
C7 0.038(3) 0.029(3) 0.023(2) 0.011(2) -0.008(2) -0.002(2)
C8 0.045(4) 0.045(4) 0.060(4) -0.010(3) 0.000(3) 0.000(3)
C11 0.019(2) 0.015(2) 0.018(2) -0.0028(17) -0.0018(16) -0.0026(17)
C12 0.017(2) 0.019(2) 0.022(2) 0.0065(18) -0.0032(17) 0.0010(18)
C13 0.015(2) 0.021(2) 0.025(2) -0.0046(18) 0.0034(17) 0.0007(19)
C14 0.028(2) 0.013(2) 0.020(2) -0.0008(19) -0.0007(18) 0.0010(18)
C15 0.018(2) 0.019(2) 0.028(2) 0.0034(18) -0.0064(18) 0.0010(19)
C16 0.016(2) 0.020(2) 0.025(2) -0.0031(18) -0.0018(17) -0.0019(19)
C21 0.024(3) 0.028(3) 0.053(3) 0.005(2) -0.002(2) 0.009(3)
C22 0.026(2) 0.019(2) 0.028(2) 0.006(2) -0.004(2) 0.002(2)
C23 0.027(3) 0.022(2) 0.024(2) -0.007(2) 0.0041(19) -0.003(2)
C24 0.022(2) 0.031(3) 0.035(3) -0.001(2) -0.004(2) -0.005(2)
C111 0.016(2) 0.015(2) 0.022(2) -0.0023(17) 0.0001(17) 0.0072(18)
C112 0.018(2) 0.023(2) 0.020(2) -0.0008(19) 0.0009(17) 0.0016(19)
C113 0.017(2) 0.020(2) 0.032(3) -0.0004(18) 0.0015(18) 0.002(2)
C114 0.019(2) 0.020(2) 0.035(3) -0.0006(19) 0.0027(19) 0.012(2)
C115 0.028(3) 0.029(3) 0.022(2) 0.001(2) 0.0016(19) 0.006(2)
C116 0.023(2) 0.022(2) 0.026(2) -0.0012(19) 0.0022(18) -0.0012(19)
C121 0.020(2) 0.018(2) 0.017(2) 0.0005(18) -0.0006(17) 0.0026(17)
C122 0.019(2) 0.027(3) 0.027(2) 0.002(2) -0.0063(18) -0.003(2)
C123 0.032(3) 0.023(3) 0.028(3) 0.009(2) 0.004(2) -0.001(2)
C124 0.046(3) 0.019(3) 0.023(2) -0.001(2) 0.004(2) -0.003(2)
C125 0.033(3) 0.025(3) 0.025(2) -0.008(2) 0.001(2) -0.004(2)
C126 0.019(2) 0.022(2) 0.026(2) -0.0018(19) 0.0013(17) -0.003(2)
C131 0.021(2) 0.020(2) 0.0165(19) 0.0008(19) -0.0022(16) -0.0042(19)
C132 0.018(2) 0.027(3) 0.024(2) 0.0000(19) -0.0022(18) 0.005(2)
C133 0.022(2) 0.032(3) 0.024(2) -0.005(2) 0.0027(18) 0.003(2)
C134 0.019(2) 0.029(3) 0.030(2) -0.003(2) 0.0031(18) -0.008(2)
C135 0.020(2) 0.025(3) 0.035(3) 0.007(2) -0.002(2) -0.007(2)
C136 0.021(2) 0.023(2) 0.024(2) 0.0021(18) 0.0013(18) 0.003(2)

loop_
_atom_type_symbol
_atom_type_description
_atom_type_scat_dispersion_real
_atom_type_scat_dispersion_imag
_atom_type_scat_source
C C 0.0033 0.0016 'International Tables Vol C Tables 4.2.6.8 and 6.1.1.4'
H H 0.0000 0.0000 'International Tables Vol C Tables 4.2.6.8 and 6.1.1.4'
F F 0.0171 0.0103 'International Tables Vol C Tables 4.2.6.8 and 6.1.1.4'
O O 0.0106 0.0060 'International Tables Vol C Tables 4.2.6.8 and 6.1.1.4'
P P 0.1023 0.0942 'International Tables Vol C Tables 4.2.6.8 and 6.1.1.4'
Au Au -2.0133 8.8022 'International Tables Vol C Tables 4.2.6.8 and 6.1.1.4'

loop_
_geom_angle_atom_site_label_1
_geom_angle_atom_site_label_2
_geom_angle_atom_site_label_3
_geom_angle_site_symmetry_1
_geom_angle_site_symmetry_3
_geom_angle
_geom_angle_publ_flag
C11 Au1 C1 . . 174.05(16) no
C11 Au1 H132 . . 93.8 no
C1 Au1 H132 . . 86.4 no
C11 Au1 H1 . 5_566 102.7 no
C1 Au1 H1 . 5_566 79.1 no
H132 Au1 H1 . 5_566 155.0 no
C1 P1 C121 . . 108.4(2) no
C1 P1 C111 . . 113.7(2) no
C121 P1 C111 . . 107.3(2) no
C1 P1 C131 . . 113.3(2) no
C121 P1 C131 . . 108.0(2) no
C111 P1 C131 . . 106.0(2) no
C23 O1 C22 . . 112.6(3) no
C2 C1 P1 . . 114.6(3) no
C2 C1 Au1 . . 110.8(3) no
P1 C1 Au1 . . 109.2(2) no
C2 C1 H1 . . 107.3 no
P1 C1 H1 . . 107.3 no
Au1 C1 H1 . . 107.3 no
C3 C2 C7 . . 118.6(4) no
C3 C2 C1 . . 120.3(4) no
C7 C2 C1 . . 121.0(4) no
C2 C3 C4 . . 120.0(5) no
C2 C3 H3 . . 120.0 no
C4 C3 H3 . . 120.0 no
C5 C4 C3 . . 117.9(5) no
C5 C4 C8 . . 124.3(5) no
C3 C4 C8 . . 117.8(5) no
C6 C5 C4 . . 123.4(5) no
C6 C5 H5 . . 118.3 no
C4 C5 H5 . . 118.3 no
C5 C6 C7 . . 118.8(5) no
C5 C6 H6 . . 120.6 no
C7 C6 H6 . . 120.6 no
C6 C7 C2 . . 121.4(5) no
C6 C7 H7 . . 119.3 no
C2 C7 H7 . . 119.3 no
C4 C8 H8A . . 109.5 no
C4 C8 H8B . . 109.5 no
H8A C8 H8B . . 109.5 no
C4 C8 H8C . . 109.5 no
H8A C8 H8C . . 109.5 no
H8B C8 H8C . . 109.5 no
C12 C11 C16 . . 112.8(4) no
C12 C11 Au1 . . 123.9(3) no
C16 C11 Au1 . . 123.0(3) no
C13 C12 F12 . . 115.9(4) no
C13 C12 C11 . . 125.0(4) no
F12 C12 C11 . . 119.1(4) no
F13 C13 C12 . . 121.2(4) no
F13 C13 C14 . . 119.1(4) no
C12 C13 C14 . . 119.7(4) no
F14 C14 C13 . . 121.0(4) no
F14 C14 C15 . . 120.2(4) no
C13 C14 C15 . . 118.9(4) no
F15 C15 C16 . . 121.0(4) no
F15 C15 C14 . . 119.6(4) no
C16 C15 C14 . . 119.4(4) no
F16 C16 C15 . . 116.6(4) no
F16 C16 C11 . . 119.1(4) no
C15 C16 C11 . . 124.3(4) no
C22 C21 H21C . . 109.5 no
C22 C21 H21A . . 109.5 no
H21C C21 H21A . . 109.5 no
C22 C21 H21B . . 109.5 no
H21C C21 H21B . . 109.5 no
H21A C21 H21B . . 109.5 no
O1 C22 C21 . . 107.4(4) no
O1 C22 H22B . . 110.2 no
C21 C22 H22B . . 110.2 no
O1 C22 H22A . . 110.2 no
C21 C22 H22A . . 110.2 no
H22B C22 H22A . . 108.5 no
O1 C23 C24 . . 107.6(4) no
O1 C23 H23A . . 110.2 no
C24 C23 H23A . . 110.2 no
O1 C23 H23B . . 110.2 no
C24 C23 H23B . . 110.2 no
H23A C23 H23B . . 108.5 no
C23 C24 H24C . . 109.5 no
C23 C24 H24B . . 109.5 no
H24C C24 H24B . . 109.5 no
C23 C24 H24A . . 109.5 no
H24C C24 H24A . . 109.5 no
H24B C24 H24A . . 109.5 no
C116 C111 C112 . . 119.6(4) no
C116 C111 P1 . . 121.1(3) no
C112 C111 P1 . . 119.3(3) no
C113 C112 C111 . . 120.2(4) no
C113 C112 H112 . . 119.9 no
C111 C112 H112 . . 119.9 no
C114 C113 C112 . . 120.4(4) no
C114 C113 H113 . . 119.8 no
C112 C113 H113 . . 119.8 no
C113 C114 C115 . . 119.7(4) no
C113 C114 H114 . . 120.1 no
C115 C114 H114 . . 120.1 no
C114 C115 C116 . . 120.1(4) no
C114 C115 H115 . . 120.0 no
C116 C115 H115 . . 120.0 no
C111 C116 C115 . . 120.0(4) no
C111 C116 H116 . . 120.0 no
C115 C116 H116 . . 120.0 no
C126 C121 C122 . . 119.2(4) no
C126 C121 P1 . . 119.9(3) no
C122 C121 P1 . . 120.8(3) no
C123 C122 C121 . . 120.2(4) no
C123 C122 H122 . . 119.9 no
C121 C122 H122 . . 119.9 no
C122 C123 C124 . . 120.3(5) no
C122 C123 H123 . . 119.9 no
C124 C123 H123 . . 119.9 no
C125 C124 C123 . . 119.5(4) no
C125 C124 H124 . . 120.3 no
C123 C124 H124 . . 120.3 no
C124 C125 C126 . . 120.9(4) no
C124 C125 H125 . . 119.6 no
C126 C125 H125 . . 119.6 no
C125 C126 C121 . . 120.0(4) no
C125 C126 H126 . . 120.0 no
C121 C126 H126 . . 120.0 no
C132 C131 C136 . . 118.9(4) no
C132 C131 P1 . . 120.1(3) no
C136 C131 P1 . . 121.1(3) no
C133 C132 C131 . . 120.1(4) no
C133 C132 H132 . . 120.0 no
C131 C132 H132 . . 120.0 no
C132 C133 C134 . . 120.7(4) no
C132 C133 H133 . . 119.7 no
C134 C133 H133 . . 119.7 no
C133 C134 C135 . . 119.8(4) no
C133 C134 H134 . . 120.1 no
C135 C134 H134 . . 120.1 no
C136 C135 C134 . . 119.7(4) no
C136 C135 H135 . . 120.2 no
C134 C135 H135 . . 120.2 no
C135 C136 C131 . . 120.9(4) no
C135 C136 H136 . . 119.5 no
C131 C136 H136 . . 119.5 no

loop_
_geom_bond_atom_site_label_1
_geom_bond_atom_site_label_2
_geom_bond_site_symmetry_2
_geom_bond_distance
_geom_bond_publ_flag
Au1 C11 . 2.040(4) no
Au1 C1 . 2.094(4) no
Au1 H132 . 2.6396 no
Au1 H1 5_566 3.1400 no
P1 C1 . 1.788(4) no
P1 C121 . 1.800(5) no
P1 C111 . 1.805(4) no
P1 C131 . 1.811(4) no
F12 C12 . 1.368(5) no
F13 C13 . 1.355(5) no
F14 C14 . 1.348(5) no
F15 C15 . 1.342(5) no
F16 C16 . 1.359(5) no
O1 C23 . 1.425(5) no
O1 C22 . 1.430(5) no
C1 C2 . 1.522(6) no
C1 H1 . 1.0000 no
C2 C3 . 1.378(7) no
C2 C7 . 1.401(7) no
C3 C4 . 1.442(7) no
C3 H3 . 0.9500 no
C4 C5 . 1.375(7) no
C4 C8 . 1.486(7) no
C5 C6 . 1.337(8) no
C5 H5 . 0.9500 no
C6 C7 . 1.401(7) no
C6 H6 . 0.9500 no
C7 H7 . 0.9500 no
C8 H8A . 0.9800 no
C8 H8B . 0.9800 no
C8 H8C . 0.9800 no
C11 C12 . 1.380(6) no
C11 C16 . 1.397(6) no
C12 C13 . 1.364(6) no
C13 C14 . 1.368(6) no
C14 C15 . 1.377(6) no
C15 C16 . 1.371(6) no
C21 C22 . 1.522(6) no
C21 H21C . 0.9800 no
C21 H21A . 0.9800 no
C21 H21B . 0.9800 no
C22 H22B . 0.9900 no
C22 H22A . 0.9900 no
C23 C24 . 1.511(6) no
C23 H23A . 0.9900 no
C23 H23B . 0.9900 no
C24 H24C . 0.9800 no
C24 H24B . 0.9800 no
C24 H24A . 0.9800 no
C111 C116 . 1.387(6) no
C111 C112 . 1.392(6) no
C112 C113 . 1.382(6) no
C112 H112 . 0.9500 no
C113 C114 . 1.381(6) no
C113 H113 . 0.9500 no
C114 C115 . 1.388(6) no
C114 H114 . 0.9500 no
C115 C116 . 1.392(6) no
C115 H115 . 0.9500 no
C116 H116 . 0.9500 no
C121 C126 . 1.390(6) no
C121 C122 . 1.399(6) no
C122 C123 . 1.382(6) no
C122 H122 . 0.9500 no
C123 C124 . 1.387(7) no
C123 H123 . 0.9500 no
C124 C125 . 1.379(7) no
C124 H124 . 0.9500 no
C125 C126 . 1.383(6) no
C125 H125 . 0.9500 no
C126 H126 . 0.9500 no
C131 C132 . 1.393(6) no
C131 C136 . 1.396(6) no
C132 C133 . 1.379(6) no
C132 H132 . 0.9500 no
C133 C134 . 1.382(7) no
C133 H133 . 0.9500 no
C134 C135 . 1.391(7) no
C134 H134 . 0.9500 no
C135 C136 . 1.376(6) no
C135 H135 . 0.9500 no
C136 H136 . 0.9500 no

loop_
_geom_torsion_atom_site_label_1
_geom_torsion_atom_site_label_2
_geom_torsion_atom_site_label_3
_geom_torsion_atom_site_label_4
_geom_torsion_site_symmetry_1
_geom_torsion_site_symmetry_2
_geom_torsion_site_symmetry_3
_geom_torsion_site_symmetry_4
_geom_torsion
_geom_torsion_publ_flag
C121 P1 C1 C2 . . . . -177.0(3) no
C111 P1 C1 C2 . . . . -57.8(4) no
C131 P1 C1 C2 . . . . 63.2(4) no
C121 P1 C1 Au1 . . . . 58.0(3) no
C111 P1 C1 Au1 . . . . 177.18(19) no
C131 P1 C1 Au1 . . . . -61.8(3) no
H132 Au1 C1 C2 . . . . -99.3 no
H1 Au1 C1 C2 5_566 . . . 101.2 no
H132 Au1 C1 P1 . . . . 27.9 no
H1 Au1 C1 P1 5_566 . . . -131.6 no
P1 C1 C2 C3 . . . . 108.3(4) no
Au1 C1 C2 C3 . . . . -127.6(4) no
P1 C1 C2 C7 . . . . -74.1(5) no
Au1 C1 C2 C7 . . . . 50.0(5) no
C7 C2 C3 C4 . . . . -1.0(7) no
C1 C2 C3 C4 . . . . 176.6(4) no
C2 C3 C4 C5 . . . . 0.4(7) no
C2 C3 C4 C8 . . . . -179.5(5) no
C3 C4 C5 C6 . . . . 0.7(8) no
C8 C4 C5 C6 . . . . -179.4(5) no
C4 C5 C6 C7 . . . . -1.1(8) no
C5 C6 C7 C2 . . . . 0.5(7) no
C3 C2 C7 C6 . . . . 0.6(7) no
C1 C2 C7 C6 . . . . -177.0(4) no
H132 Au1 C11 C12 . . . . 12.5 no
H1 Au1 C11 C12 5_566 . . . 173.6 no
H132 Au1 C11 C16 . . . . -173.8 no
H1 Au1 C11 C16 5_566 . . . -12.7 no
C16 C11 C12 C13 . . . . -0.1(6) no
Au1 C11 C12 C13 . . . . 174.2(3) no
C16 C11 C12 F12 . . . . 180.0(4) no
Au1 C11 C12 F12 . . . . -5.7(6) no
F12 C12 C13 F13 . . . . -0.7(6) no
C11 C12 C13 F13 . . . . 179.4(4) no
F12 C12 C13 C14 . . . . 179.6(4) no
C11 C12 C13 C14 . . . . -0.3(7) no
F13 C13 C14 F14 . . . . 0.1(6) no
C12 C13 C14 F14 . . . . 179.8(4) no
F13 C13 C14 C15 . . . . -179.2(4) no
C12 C13 C14 C15 . . . . 0.5(7) no
F14 C14 C15 F15 . . . . 1.9(6) no
C13 C14 C15 F15 . . . . -178.8(4) no
F14 C14 C15 C16 . . . . -179.7(4) no
C13 C14 C15 C16 . . . . -0.4(7) no
F15 C15 C16 F16 . . . . -0.7(6) no
C14 C15 C16 F16 . . . . -179.1(4) no
F15 C15 C16 C11 . . . . 178.4(4) no
C14 C15 C16 C11 . . . . 0.0(7) no
C12 C11 C16 F16 . . . . 179.3(4) no
Au1 C11 C16 F16 . . . . 5.0(6) no
C12 C11 C16 C15 . . . . 0.3(6) no
Au1 C11 C16 C15 . . . . -174.1(3) no
C23 O1 C22 C21 . . . . 177.0(4) no
C22 O1 C23 C24 . . . . 177.8(4) no
C1 P1 C111 C116 . . . . -125.8(4) no
C121 P1 C111 C116 . . . . -6.0(4) no
C131 P1 C111 C116 . . . . 109.1(4) no
C1 P1 C111 C112 . . . . 53.6(4) no
C121 P1 C111 C112 . . . . 173.4(3) no
C131 P1 C111 C112 . . . . -71.5(4) no
C116 C111 C112 C113 . . . . -0.1(6) no
P1 C111 C112 C113 . . . . -179.5(3) no
C111 C112 C113 C114 . . . . 1.1(6) no
C112 C113 C114 C115 . . . . -1.5(7) no
C113 C114 C115 C116 . . . . 1.0(7) no
C112 C111 C116 C115 . . . . -0.4(6) no
P1 C111 C116 C115 . . . . 179.0(3) no
C114 C115 C116 C111 . . . . 0.0(7) no
C1 P1 C121 C126 . . . . -147.8(4) no
C111 P1 C121 C126 . . . . 89.0(4) no
C131 P1 C121 C126 . . . . -24.7(4) no
C1 P1 C121 C122 . . . . 36.0(4) no
C111 P1 C121 C122 . . . . -87.2(4) no
C131 P1 C121 C122 . . . . 159.1(4) no
C126 C121 C122 C123 . . . . 0.7(7) no
P1 C121 C122 C123 . . . . 176.9(4) no
C121 C122 C123 C124 . . . . 0.4(7) no
C122 C123 C124 C125 . . . . -1.0(7) no
C123 C124 C125 C126 . . . . 0.7(7) no
C124 C125 C126 C121 . . . . 0.3(7) no
C122 C121 C126 C125 . . . . -1.0(6) no
P1 C121 C126 C125 . . . . -177.3(3) no
C1 P1 C131 C132 . . . . 56.4(4) no
C121 P1 C131 C132 . . . . -63.6(4) no
C111 P1 C131 C132 . . . . -178.2(3) no
C1 P1 C131 C136 . . . . -124.7(4) no
C121 P1 C131 C136 . . . . 115.3(4) no
C111 P1 C131 C136 . . . . 0.7(4) no
C136 C131 C132 C133 . . . . 1.7(6) no
P1 C131 C132 C133 . . . . -179.4(3) no
C131 C132 C133 C134 . . . . -1.4(7) no
C132 C133 C134 C135 . . . . 0.1(7) no
C133 C134 C135 C136 . . . . 0.8(7) no
C134 C135 C136 C131 . . . . -0.5(7) no
C132 C131 C136 C135 . . . . -0.8(6) no
P1 C131 C136 C135 . . . . -179.7(3) no
